data_6000089
loop_
_publ_author_name
'Krishnan, K.'
'Mudher, K. D. S.'
'Venugopal, V.'

_publ_section_title
;
 Structural and thermal studies on PuTe~2~O~6~
;
_journal_name_full 'Journal of Alloys and Compounds'
_journal_page_first 114
_journal_page_last 118
_journal_paper_doi 10.1016/S0925-8388(00)00841-0
_journal_volume 307
_journal_year 2000
_chemical_formula_sum 'O6 Pu Te2'
_space_group_IT_number 14
_space_group_name_Hall '-P 2yn'
_space_group_name_H-M_alt 'P 1 21/n 1'
_symmetry_cell_setting monoclinic
_symmetry_space_group_name_Hall '-P 2yn'
_symmetry_space_group_name_H-M 'P 1 21/n 1'
_cell_angle_alpha 90.000
_cell_angle_beta 107.98(2)
_cell_angle_gamma 90.000
_cell_formula_units_Z 4
_cell_length_a 6.9937(1)
_cell_length_b 11.0014(2)
_cell_length_c 7.3404(2)
_cell_measurement_wavelength 1.5406
_cell_volume 537.19
_cod_database_code 6000089

loop_
_symmetry_equiv_pos_as_xyz
x,y,z
-x+1/2,y+1/2,-z+1/2
-x,-y,-z
x-1/2,-y-1/2,z-1/2

loop_
_atom_site_label
_atom_site_fract_x
_atom_site_fract_y
_atom_site_fract_z
_atom_site_B_iso_or_equiv
Pu 0.2571(6) 0.0895(3) 0.0065(4) 0.3(1)
Te1 0.2322(9) 0.2736(5) 0.4326(7) 1.5(3)
Te2 0.2623(8) -0.0742(6) -0.4607(8) 1.1(4)
O1 0.145(3) 0.249(2) 0.160(2) 2.6(6)
O2 0.405(4) 0.405(2) 0.423(3) 3.5(8)
O3 0.063(3) 0.388(2) 0.483(4) 2.8(7)
O4 0.155(3) 0.020(2) -0.297(3) 2.1(7)
O5 0.524(4) -0.101(2) -0.323(2) 2.8(8)
O6 0.182(4) -0.229(3) -0.389(3) 2.9(7)
